data_7004504
loop_
_publ_author_name
'Pucci, Daniela'
'Bellusci, Anna'
'Bernardini, Sergio'
'Bloise, Rossana'
'Crispini, Alessandra'
'Federici, Giorgio'
'Liguori, Paola'
'Lucas, Maria Fatima'
'Russo, Nino'
'Valentini, Alessandra'

_publ_section_title
;
 Bioactive fragments synergically involved in the design of new
 generation Pt(ii) and Pd(ii)-based anticancer compounds
;
_journal_issue 43
_journal_name_full 'Dalton Transactions'
_journal_page_first 5897
_journal_page_last 5904
_journal_paper_doi 10.1039/b808093c
_journal_year 2008
_chemical_formula_moiety 'C51 H77 N2 O6 Pt, C F3 O3 S, H2 O'
_chemical_formula_sum 'C52 H79 F3 N2 O10 Pt S'
_chemical_formula_weight 1176.32
_space_group_IT_number 2
_symmetry_cell_setting triclinic
_symmetry_space_group_name_Hall '-P 1'
_symmetry_space_group_name_H-M 'P -1'
_atom_sites_solution_hydrogens geom
_atom_sites_solution_primary Patterson
_atom_sites_solution_secondary difmap
_audit_creation_method SHELXL-97
_cell_angle_alpha 90.443(4)
_cell_angle_beta 97.657(4)
_cell_angle_gamma 105.588(5)
_cell_formula_units_Z 2
_cell_length_a 8.4536(10)
_cell_length_b 11.7638(15)
_cell_length_c 27.970(3)
_cell_measurement_reflns_used 5130
_cell_measurement_temperature 100(2)
_cell_measurement_theta_max 26.25
_cell_measurement_theta_min 2.26
_cell_volume 2652.6(5)
_computing_cell_refinement 'Bruker SMART'
_computing_data_collection 'Bruker SMART'
_computing_data_reduction 'Bruker SAINT'
_computing_molecular_graphics 'Bruker SHELXTL'
_computing_publication_material 'Bruker SHELXTL'
_computing_structure_refinement 'Bruker SHELXTL'
_computing_structure_solution 'Bruker SHELXTL'
_diffrn_ambient_temperature 100(2)
_diffrn_measured_fraction_theta_full 0.998
_diffrn_measured_fraction_theta_max 0.998
_diffrn_measurement_device_type 'CCD area detector'
_diffrn_measurement_method 'phi and omega scans'
_diffrn_radiation_monochromator graphite
_diffrn_radiation_source 'fine-focus sealed tube'
_diffrn_radiation_type MoK\a
_diffrn_radiation_wavelength 0.71073
_diffrn_reflns_av_R_equivalents 0.0692
_diffrn_reflns_av_sigmaI/netI 0.0828
_diffrn_reflns_limit_h_max 10
_diffrn_reflns_limit_h_min -10
_diffrn_reflns_limit_k_max 14
_diffrn_reflns_limit_k_min -14
_diffrn_reflns_limit_l_max 34
_diffrn_reflns_limit_l_min -34
_diffrn_reflns_number 35297
_diffrn_reflns_theta_full 26.37
_diffrn_reflns_theta_max 26.37
_diffrn_reflns_theta_min 1.47
_exptl_absorpt_coefficient_mu 2.752
_exptl_absorpt_correction_type sphere
_exptl_absorpt_process_details SADABS
_exptl_crystal_colour yellow
_exptl_crystal_density_diffrn 1.473
_exptl_crystal_density_method 'not measured'
_exptl_crystal_description prismatic
_exptl_crystal_F_000 1212
_exptl_crystal_size_max 0.22
_exptl_crystal_size_mid 0.14
_exptl_crystal_size_min 0.12
_refine_diff_density_max 1.384
_refine_diff_density_min -0.884
_refine_diff_density_rms 0.134
_refine_ls_extinction_method none
_refine_ls_goodness_of_fit_ref 0.992
_refine_ls_hydrogen_treatment mixed
_refine_ls_matrix_type full
_refine_ls_number_parameters 680
_refine_ls_number_reflns 10839
_refine_ls_number_restraints 3
_refine_ls_restrained_S_all 0.992
_refine_ls_R_factor_all 0.0589
_refine_ls_R_factor_gt 0.0390
_refine_ls_shift/su_max 0.024
_refine_ls_shift/su_mean 0.001
_refine_ls_structure_factor_coef Fsqd
_refine_ls_weighting_details 'calc w=1/[\s^2^(Fo^2^)+(0.0240P)^2^+0.0000P] where P=(Fo^2^+2Fc^2^)/3'
_refine_ls_weighting_scheme calc
_refine_ls_wR_factor_gt 0.0670
_refine_ls_wR_factor_ref 0.0735
_reflns_number_gt 8658
_reflns_number_total 10839
_reflns_threshold_expression >2sigma(I)
_cod_data_source_file b808093c.txt
_cod_data_source_block (1)
_cod_depositor_comments
;
The following automatic conversions were performed:
'_symmetry_cell_setting' value 'Triclinic' changed to 'triclinic'
according to '/home/saulius/struct/CIF-dictionaries/cif_core.dic'
dictionary named 'cif_core.dic' version 2.4.1 from 2010-06-29.

Automatic conversion script
Id: cif_fix_enum 1527 2010-12-29 10:47:43Z saulius 
;
_cod_original_sg_symbol_H-M 'P-1 '
_cod_database_code 7004504

loop_
_symmetry_equiv_pos_as_xyz
'x, y, z'
'-x, -y, -z'

loop_
_atom_site_label
_atom_site_type_symbol
_atom_site_fract_x
_atom_site_fract_y
_atom_site_fract_z
_atom_site_U_iso_or_equiv
_atom_site_adp_type
_atom_site_occupancy
_atom_site_symmetry_multiplicity
_atom_site_calc_flag
_atom_site_refinement_flags
_atom_site_disorder_assembly
_atom_site_disorder_group
Pt Pt 0.61299(2) 1.420372(16) 1.031197(6) 0.01673(6) Uani 1 1 d . . .
S S 0.0850(5) -0.0154(7) 0.1185(3) 0.0265(11) Uani 0.70 1 d P A 1
O7 O 0.2045(16) -0.0877(13) 0.1383(5) 0.062(4) Uani 0.70 1 d P A 1
O8 O 0.0831(7) 0.0086(6) 0.06880(15) 0.0627(19) Uani 0.70 1 d P A 1
O9 O -0.0754(5) -0.0466(4) 0.13424(16) 0.0287(11) Uani 0.70 1 d P A 1
C52 C 0.1864(11) 0.1280(7) 0.1479(3) 0.0336(18) Uani 0.70 1 d P A 1
F1 F 0.0981(8) 0.2034(6) 0.1347(3) 0.062(2) Uani 0.70 1 d P A 1
F2 F 0.2150(16) 0.1258(10) 0.1972(4) 0.070(3) Uani 0.70 1 d P A 1
F3 F 0.3361(5) 0.1720(4) 0.13482(18) 0.0507(12) Uani 0.70 1 d P A 1
SA S 0.1402(13) -0.0096(17) 0.1224(6) 0.031(3) Uani 0.30 1 d P B 2
O7A O 0.2607(18) 0.0671(13) 0.0934(5) 0.069(4) Uani 0.30 1 d P B 2
O8A O -0.021(2) -0.0469(13) 0.0954(6) 0.065(4) Uiso 0.30 1 d P B 2
O9A O 0.187(3) -0.087(3) 0.1443(7) 0.017(4) Uiso 0.30 1 d P B 2
C52A C 0.133(3) 0.094(2) 0.1676(9) 0.046(6) Uiso 0.30 1 d P B 2
F1A F 0.0096(18) 0.0452(11) 0.1932(4) 0.085(4) Uani 0.30 1 d P B 2
F2A F 0.097(3) 0.1937(19) 0.1555(5) 0.048(5) Uiso 0.30 1 d P B 2
F3A F 0.248(5) 0.115(4) 0.1919(13) 0.160(18) Uani 0.30 1 d P B 2
O1 O 0.7077(3) 1.5794(2) 1.06556(9) 0.0194(7) Uani 1 1 d . . .
O2 O 0.4805(3) 1.3955(3) 1.08623(9) 0.0206(7) Uani 1 1 d . . .
O3 O 1.1049(4) 1.5512(3) 0.84722(10) 0.0353(9) Uani 1 1 d . . .
O4 O 0.9725(3) 1.3596(2) 0.83124(9) 0.0204(7) Uani 1 1 d . . .
O5 O 0.2405(4) 0.8472(3) 0.93556(10) 0.0253(8) Uani 1 1 d . . .
O6 O 0.3667(4) 0.9340(2) 0.87423(9) 0.0209(7) Uani 1 1 d . . .
O10 O 0.0059(5) 0.7965(3) 0.00626(15) 0.0651(12) Uani 1 1 d D . .
H10W H 0.053(6) 0.834(3) -0.0224(9) 0.050 Uiso 1 1 d D . .
H11W H 0.027(6) 0.870(2) 0.0265(11) 0.050 Uiso 1 1 d D . .
N1 N 0.7467(4) 1.4405(3) 0.97684(11) 0.0181(8) Uani 1 1 d . . .
N2 N 0.5196(4) 1.2638(3) 0.99758(11) 0.0172(8) Uani 1 1 d . . .
C1 C 0.8530(5) 1.5433(4) 0.96799(13) 0.0176(10) Uani 1 1 d . . .
H1A H 0.8673 1.6112 0.9884 0.021 Uiso 1 1 calc R . .
C2 C 0.9416(5) 1.5508(4) 0.92946(13) 0.0182(10) Uani 1 1 d . . .
H2A H 1.0155 1.6236 0.9230 0.022 Uiso 1 1 calc R . .
C3 C 0.9208(5) 1.4499(4) 0.90026(13) 0.0162(9) Uani 1 1 d . . .
C4 C 0.8137(5) 1.3436(4) 0.90974(13) 0.0155(9) Uani 1 1 d . . .
H4A H 0.8020 1.2739 0.8907 0.019 Uiso 1 1 calc R . .
C5 C 0.7239(5) 1.3418(4) 0.94791(13) 0.0173(10) Uani 1 1 d . . .
C6 C 0.5937(5) 1.2401(4) 0.96005(13) 0.0166(10) Uani 1 1 d . . .
C7 C 0.5359(5) 1.1323(4) 0.93385(14) 0.0188(10) Uani 1 1 d . . .
H7A H 0.5908 1.1158 0.9082 0.023 Uiso 1 1 calc R . .
C8 C 0.3968(5) 1.0489(4) 0.94561(14) 0.0184(10) Uani 1 1 d . . .
C9 C 0.3234(5) 1.0747(4) 0.98459(14) 0.0243(11) Uani 1 1 d . . .
H9A H 0.2296 1.0186 0.9936 0.029 Uiso 1 1 calc R . .
C10 C 0.3867(5) 1.1814(4) 1.00991(14) 0.0244(11) Uani 1 1 d . . .
H10A H 0.3365 1.1979 1.0366 0.029 Uiso 1 1 calc R . .
C11 C 0.6333(5) 1.5934(4) 1.10299(13) 0.0172(10) Uani 1 1 d . . .
C12 C 0.6771(5) 1.7057(4) 1.12543(14) 0.0207(10) Uani 1 1 d . . .
H12A H 0.7630 1.7622 1.1129 0.025 Uiso 1 1 calc R . .
C13 C 0.6146(5) 1.7479(4) 1.16334(14) 0.0255(11) Uani 1 1 d . . .
H13A H 0.6561 1.8303 1.1709 0.031 Uiso 1 1 calc R . .
C14 C 0.4996(6) 1.6860(4) 1.19173(15) 0.0298(12) Uani 1 1 d . . .
H14A H 0.4720 1.7309 1.2161 0.036 Uiso 1 1 calc R . .
C15 C 0.4205(6) 1.5653(4) 1.18818(14) 0.0281(12) Uani 1 1 d . . .
H15A H 0.3541 1.5378 1.2128 0.034 Uiso 1 1 calc R . .
C16 C 0.4232(5) 1.4797(4) 1.15480(14) 0.0225(11) Uani 1 1 d . . .
H16A H 0.3563 1.4028 1.1595 0.027 Uiso 1 1 calc R . .
C17 C 0.5097(5) 1.4884(4) 1.11471(14) 0.0196(10) Uani 1 1 d . . .
C18 C 1.0117(5) 1.4611(4) 0.85691(14) 0.0171(9) Uani 1 1 d . . .
C19 C 1.0448(5) 1.3613(4) 0.78648(13) 0.0200(10) Uani 1 1 d . . .
H19A H 1.1665 1.3959 0.7928 0.024 Uiso 1 1 calc R . .
H19B H 0.9973 1.4093 0.7626 0.024 Uiso 1 1 calc R . .
C20 C 1.0042(5) 1.2352(4) 0.76750(14) 0.0222(10) Uani 1 1 d . . .
H20A H 0.8823 1.2013 0.7622 0.027 Uiso 1 1 calc R . .
H20B H 1.0518 1.1884 0.7918 0.027 Uiso 1 1 calc R . .
C21 C 1.0728(5) 1.2261(4) 0.71996(13) 0.0208(10) Uani 1 1 d . . .
H21A H 1.0157 1.2657 0.6948 0.025 Uiso 1 1 calc R . .
H21B H 1.1923 1.2686 0.7244 0.025 Uiso 1 1 calc R . .
C22 C 1.0515(5) 1.0994(4) 0.70236(13) 0.0210(10) Uani 1 1 d . . .
H22A H 0.9346 1.0537 0.7024 0.025 Uiso 1 1 calc R . .
H22B H 1.1217 1.0632 0.7252 0.025 Uiso 1 1 calc R . .
C23 C 1.0975(5) 1.0901(4) 0.65183(13) 0.0215(10) Uani 1 1 d . . .
H23A H 1.0264 1.1257 0.6290 0.026 Uiso 1 1 calc R . .
H23B H 1.2139 1.1368 0.6518 0.026 Uiso 1 1 calc R . .
C24 C 1.0789(5) 0.9641(4) 0.63383(13) 0.0203(10) Uani 1 1 d . . .
H24A H 0.9636 0.9166 0.6351 0.024 Uiso 1 1 calc R . .
H24B H 1.1535 0.9296 0.6559 0.024 Uiso 1 1 calc R . .
C25 C 1.1183(5) 0.9550(4) 0.58245(13) 0.0207(10) Uani 1 1 d . . .
H25A H 1.0435 0.9891 0.5604 0.025 Uiso 1 1 calc R . .
H25B H 1.2335 1.0027 0.5812 0.025 Uiso 1 1 calc R . .
C26 C 1.1002(5) 0.8287(4) 0.56456(13) 0.0192(10) Uani 1 1 d . . .
H26A H 0.9852 0.7808 0.5660 0.023 Uiso 1 1 calc R . .
H26B H 1.1756 0.7946 0.5865 0.023 Uiso 1 1 calc R . .
C27 C 1.1392(5) 0.8201(4) 0.51282(13) 0.0199(10) Uani 1 1 d . . .
H27A H 1.0636 0.8541 0.4909 0.024 Uiso 1 1 calc R . .
H27B H 1.2541 0.8682 0.5114 0.024 Uiso 1 1 calc R . .
C28 C 1.1215(5) 0.6942(4) 0.49489(13) 0.0194(10) Uani 1 1 d . . .
H28A H 1.0068 0.6460 0.4965 0.023 Uiso 1 1 calc R . .
H28B H 1.1976 0.6604 0.5167 0.023 Uiso 1 1 calc R . .
C29 C 1.1590(5) 0.6853(4) 0.44330(13) 0.0231(11) Uani 1 1 d . . .
H29A H 1.0834 0.7198 0.4216 0.028 Uiso 1 1 calc R . .
H29B H 1.2738 0.7334 0.4418 0.028 Uiso 1 1 calc R . .
C30 C 1.1409(6) 0.5597(4) 0.42460(14) 0.0224(10) Uani 1 1 d . . .
H30A H 1.0261 0.5115 0.4261 0.027 Uiso 1 1 calc R . .
H30B H 1.2168 0.5251 0.4461 0.027 Uiso 1 1 calc R . .
C31 C 1.1784(5) 0.5524(4) 0.37294(13) 0.0224(10) Uani 1 1 d . . .
H31A H 1.1031 0.5876 0.3515 0.027 Uiso 1 1 calc R . .
H31B H 1.2935 0.6001 0.3715 0.027 Uiso 1 1 calc R . .
C32 C 1.1592(6) 0.4278(4) 0.35415(14) 0.0236(10) Uani 1 1 d . . .
H32A H 1.0439 0.3802 0.3553 0.028 Uiso 1 1 calc R . .
H32B H 1.2338 0.3924 0.3758 0.028 Uiso 1 1 calc R . .
C33 C 1.1980(6) 0.4205(4) 0.30280(14) 0.0286(11) Uani 1 1 d . . .
H33A H 1.1253 0.4578 0.2814 0.034 Uiso 1 1 calc R . .
H33B H 1.3141 0.4667 0.3019 0.034 Uiso 1 1 calc R . .
C34 C 1.1758(6) 0.2964(4) 0.28288(16) 0.0389(13) Uani 1 1 d . . .
H34A H 1.2031 0.2995 0.2499 0.058 Uiso 1 1 calc R . .
H34B H 1.0605 0.2502 0.2827 0.058 Uiso 1 1 calc R . .
H34C H 1.2496 0.2591 0.3032 0.058 Uiso 1 1 calc R . .
C35 C 0.3263(5) 0.9332(4) 0.91860(15) 0.0210(10) Uani 1 1 d . . .
C36 C 0.3063(5) 0.8210(4) 0.84704(13) 0.0207(10) Uani 1 1 d . . .
H36A H 0.1860 0.7885 0.8481 0.025 Uiso 1 1 calc R . .
H36B H 0.3639 0.7642 0.8618 0.025 Uiso 1 1 calc R . .
C37 C 0.3373(5) 0.8372(4) 0.79543(13) 0.0208(10) Uani 1 1 d . . .
H37A H 0.4533 0.8837 0.7945 0.025 Uiso 1 1 calc R . .
H37B H 0.2626 0.8808 0.7787 0.025 Uiso 1 1 calc R . .
C38 C 0.3060(6) 0.7169(4) 0.77018(13) 0.0229(10) Uani 1 1 d . . .
H38A H 0.1888 0.6730 0.7710 0.027 Uiso 1 1 calc R . .
H38B H 0.3760 0.6730 0.7890 0.027 Uiso 1 1 calc R . .
C39 C 0.3391(6) 0.7166(4) 0.71795(13) 0.0219(10) Uani 1 1 d . . .
H39A H 0.2631 0.7542 0.6980 0.026 Uiso 1 1 calc R . .
H39B H 0.4542 0.7636 0.7162 0.026 Uiso 1 1 calc R . .
C40 C 0.3144(5) 0.5918(4) 0.69768(14) 0.0223(10) Uani 1 1 d . . .
H40A H 0.1990 0.5458 0.6998 0.027 Uiso 1 1 calc R . .
H40B H 0.3890 0.5546 0.7184 0.027 Uiso 1 1 calc R . .
C41 C 0.3465(5) 0.5821(4) 0.64564(14) 0.0217(10) Uani 1 1 d . . .
H41A H 0.4611 0.6292 0.6431 0.026 Uiso 1 1 calc R . .
H41B H 0.2698 0.6167 0.6245 0.026 Uiso 1 1 calc R . .
C42 C 0.3246(5) 0.4553(4) 0.62733(14) 0.0220(10) Uani 1 1 d . . .
H42A H 0.3997 0.4202 0.6489 0.026 Uiso 1 1 calc R . .
H42B H 0.2094 0.4087 0.6293 0.026 Uiso 1 1 calc R . .
C43 C 0.3596(5) 0.4446(4) 0.57567(13) 0.0206(10) Uani 1 1 d . . .
H43A H 0.2836 0.4787 0.5540 0.025 Uiso 1 1 calc R . .
H43B H 0.4744 0.4918 0.5735 0.025 Uiso 1 1 calc R . .
C44 C 0.3392(5) 0.3181(4) 0.55799(14) 0.0214(10) Uani 1 1 d . . .
H44A H 0.2236 0.2713 0.5594 0.026 Uiso 1 1 calc R . .
H44B H 0.4134 0.2834 0.5801 0.026 Uiso 1 1 calc R . .
C45 C 0.3779(5) 0.3080(4) 0.50658(13) 0.0225(10) Uani 1 1 d . . .
H45A H 0.3032 0.3423 0.4845 0.027 Uiso 1 1 calc R . .
H45B H 0.4931 0.3554 0.5052 0.027 Uiso 1 1 calc R . .
C46 C 0.3590(5) 0.1814(4) 0.48856(13) 0.0192(10) Uani 1 1 d . . .
H46A H 0.4339 0.1470 0.5105 0.023 Uiso 1 1 calc R . .
H46B H 0.2438 0.1339 0.4899 0.023 Uiso 1 1 calc R . .
C47 C 0.3980(5) 0.1728(4) 0.43722(13) 0.0184(10) Uani 1 1 d . . .
H47A H 0.3226 0.2069 0.4153 0.022 Uiso 1 1 calc R . .
H47B H 0.5129 0.2209 0.4359 0.022 Uiso 1 1 calc R . .
C48 C 0.3804(5) 0.0470(4) 0.41906(14) 0.0206(10) Uani 1 1 d . . .
H48A H 0.2650 -0.0008 0.4198 0.025 Uiso 1 1 calc R . .
H48B H 0.4543 0.0123 0.4413 0.025 Uiso 1 1 calc R . .
C49 C 0.4225(5) 0.0390(4) 0.36795(14) 0.0233(10) Uani 1 1 d . . .
H49A H 0.3485 0.0736 0.3457 0.028 Uiso 1 1 calc R . .
H49B H 0.5378 0.0871 0.3672 0.028 Uiso 1 1 calc R . .
C50 C 0.4057(6) -0.0864(4) 0.34960(14) 0.0270(11) Uani 1 1 d . . .
H50A H 0.2897 -0.1340 0.3497 0.032 Uiso 1 1 calc R . .
H50B H 0.4779 -0.1216 0.3722 0.032 Uiso 1 1 calc R . .
C51 C 0.4510(6) -0.0941(4) 0.29901(15) 0.0351(13) Uani 1 1 d . . .
H51A H 0.4373 -0.1769 0.2895 0.053 Uiso 1 1 calc R . .
H51B H 0.5666 -0.0490 0.2987 0.053 Uiso 1 1 calc R . .
H51C H 0.3783 -0.0613 0.2762 0.053 Uiso 1 1 calc R . .

loop_
_atom_site_aniso_label
_atom_site_aniso_U_11
_atom_site_aniso_U_22
_atom_site_aniso_U_33
_atom_site_aniso_U_23
_atom_site_aniso_U_13
_atom_site_aniso_U_12
Pt 0.01616(9) 0.02000(10) 0.01449(8) -0.00417(6) 0.00258(6) 0.00563(7)
S 0.024(2) 0.0231(14) 0.030(2) -0.0131(12) 0.005(2) 0.000(2)
O7 0.053(6) 0.029(4) 0.123(8) -0.006(4) 0.053(5) 0.023(4)
O8 0.039(4) 0.125(6) 0.015(3) -0.004(3) 0.006(2) 0.005(4)
O9 0.017(3) 0.022(3) 0.047(3) 0.005(2) 0.015(2) -0.001(2)
C52 0.025(5) 0.025(4) 0.054(5) -0.003(4) -0.007(4) 0.019(4)
F1 0.036(3) 0.023(3) 0.126(7) -0.006(4) -0.008(5) 0.017(2)
F2 0.080(7) 0.092(6) 0.043(4) -0.048(4) 0.004(5) 0.038(6)
F3 0.013(2) 0.025(2) 0.105(4) 0.012(2) -0.003(2) -0.0033(18)
SA 0.041(7) 0.031(4) 0.018(3) 0.000(3) 0.001(6) 0.007(6)
O7A 0.066(11) 0.077(11) 0.083(10) 0.037(9) 0.044(9) 0.035(9)
F1A 0.119(12) 0.087(10) 0.087(9) 0.034(8) 0.067(9) 0.068(9)
F3A 0.14(2) 0.25(3) 0.13(3) -0.14(2) -0.075(19) 0.17(2)
O1 0.0177(17) 0.0266(18) 0.0147(14) -0.0046(13) 0.0054(12) 0.0058(14)
O2 0.0228(18) 0.0223(18) 0.0152(14) -0.0048(13) 0.0059(13) 0.0021(14)
O3 0.053(2) 0.0189(19) 0.0310(18) -0.0033(15) 0.0221(17) -0.0021(17)
O4 0.0244(18) 0.0204(17) 0.0166(15) -0.0055(13) 0.0101(13) 0.0028(14)
O5 0.0288(19) 0.0220(19) 0.0228(16) -0.0041(14) 0.0090(14) 0.0004(15)
O6 0.0266(18) 0.0175(17) 0.0182(15) -0.0053(13) 0.0073(13) 0.0034(14)
O10 0.070(3) 0.053(3) 0.072(3) 0.008(2) 0.031(3) 0.006(2)
N1 0.016(2) 0.021(2) 0.0182(18) -0.0030(16) 0.0013(15) 0.0074(17)
N2 0.013(2) 0.020(2) 0.0185(18) -0.0061(16) -0.0003(15) 0.0056(16)
C1 0.016(2) 0.015(2) 0.020(2) -0.0063(19) -0.0009(18) 0.0031(19)
C2 0.015(2) 0.018(2) 0.020(2) 0.0017(19) -0.0001(18) 0.0040(19)
C3 0.017(2) 0.019(2) 0.014(2) -0.0007(18) -0.0002(17) 0.0095(19)
C4 0.018(2) 0.013(2) 0.018(2) -0.0027(18) 0.0022(18) 0.0074(19)
C5 0.018(2) 0.018(2) 0.015(2) -0.0025(19) -0.0017(18) 0.006(2)
C6 0.011(2) 0.025(3) 0.015(2) -0.0006(19) -0.0006(17) 0.008(2)
C7 0.019(2) 0.024(3) 0.015(2) -0.0022(19) 0.0003(18) 0.010(2)
C8 0.023(3) 0.018(2) 0.015(2) -0.0029(18) 0.0011(18) 0.009(2)
C9 0.020(3) 0.026(3) 0.025(2) -0.002(2) 0.007(2) 0.001(2)
C10 0.021(3) 0.033(3) 0.020(2) -0.005(2) 0.007(2) 0.007(2)
C11 0.016(2) 0.025(3) 0.009(2) -0.0038(19) -0.0048(17) 0.006(2)
C12 0.024(3) 0.023(3) 0.017(2) -0.0031(19) -0.0029(19) 0.013(2)
C13 0.029(3) 0.027(3) 0.022(2) -0.012(2) -0.007(2) 0.015(2)
C14 0.031(3) 0.045(3) 0.018(2) -0.011(2) 0.002(2) 0.021(3)
C15 0.029(3) 0.049(3) 0.011(2) 0.000(2) 0.0029(19) 0.019(3)
C16 0.023(3) 0.031(3) 0.017(2) 0.001(2) 0.0057(19) 0.012(2)
C17 0.018(2) 0.027(3) 0.017(2) -0.002(2) 0.0015(18) 0.014(2)
C18 0.023(3) 0.011(2) 0.018(2) -0.0047(18) 0.0011(19) 0.008(2)
C19 0.025(3) 0.024(3) 0.015(2) 0.0005(19) 0.0097(19) 0.010(2)
C20 0.025(3) 0.023(3) 0.020(2) -0.007(2) 0.0058(19) 0.007(2)
C21 0.025(3) 0.022(3) 0.017(2) 0.0021(19) 0.0051(19) 0.008(2)
C22 0.020(3) 0.026(3) 0.017(2) -0.0029(19) 0.0015(18) 0.006(2)
C23 0.028(3) 0.025(3) 0.017(2) -0.0014(19) 0.0042(19) 0.015(2)
C24 0.024(3) 0.027(3) 0.011(2) -0.0012(19) 0.0003(18) 0.011(2)
C25 0.023(3) 0.024(3) 0.016(2) -0.0023(19) -0.0013(18) 0.009(2)
C26 0.021(2) 0.022(3) 0.017(2) -0.0005(19) 0.0047(18) 0.009(2)
C27 0.024(3) 0.021(3) 0.017(2) -0.0020(19) 0.0053(19) 0.009(2)
C28 0.021(2) 0.023(3) 0.016(2) -0.0010(19) 0.0038(18) 0.009(2)
C29 0.022(3) 0.032(3) 0.015(2) -0.003(2) 0.0041(19) 0.007(2)
C30 0.027(3) 0.021(3) 0.022(2) -0.0025(19) 0.006(2) 0.010(2)
C31 0.026(3) 0.028(3) 0.018(2) 0.003(2) 0.0061(19) 0.013(2)
C32 0.029(3) 0.024(3) 0.020(2) -0.003(2) 0.004(2) 0.012(2)
C33 0.035(3) 0.036(3) 0.019(2) -0.005(2) 0.003(2) 0.017(2)
C34 0.048(4) 0.043(3) 0.030(3) -0.014(2) 0.003(2) 0.020(3)
C35 0.019(3) 0.023(3) 0.024(2) -0.001(2) 0.003(2) 0.012(2)
C36 0.025(3) 0.018(2) 0.021(2) -0.0069(19) 0.0039(19) 0.006(2)
C37 0.021(3) 0.019(2) 0.019(2) -0.0034(19) 0.0009(19) 0.001(2)
C38 0.027(3) 0.024(3) 0.018(2) 0.0003(19) 0.0056(19) 0.007(2)
C39 0.032(3) 0.019(3) 0.016(2) -0.0021(19) 0.0042(19) 0.010(2)
C40 0.024(3) 0.024(3) 0.020(2) -0.002(2) 0.0065(19) 0.007(2)
C41 0.025(3) 0.022(3) 0.020(2) 0.0020(19) 0.0052(19) 0.009(2)
C42 0.022(3) 0.025(3) 0.020(2) -0.001(2) 0.0049(19) 0.009(2)
C43 0.027(3) 0.022(3) 0.015(2) 0.0025(19) 0.0046(19) 0.009(2)
C44 0.022(3) 0.024(3) 0.021(2) 0.003(2) 0.0043(19) 0.009(2)
C45 0.025(3) 0.027(3) 0.018(2) 0.001(2) 0.0050(19) 0.010(2)
C46 0.019(2) 0.023(3) 0.017(2) 0.0014(19) 0.0034(18) 0.008(2)
C47 0.020(2) 0.019(2) 0.018(2) 0.0022(18) 0.0041(18) 0.006(2)
C48 0.021(3) 0.020(3) 0.021(2) 0.0011(19) 0.0037(19) 0.005(2)
C49 0.022(3) 0.029(3) 0.019(2) -0.003(2) 0.0032(19) 0.008(2)
C50 0.027(3) 0.029(3) 0.025(2) -0.004(2) 0.001(2) 0.010(2)
C51 0.033(3) 0.043(3) 0.030(3) -0.015(2) 0.010(2) 0.010(3)

loop_
_atom_type_symbol
_atom_type_description
_atom_type_scat_dispersion_real
_atom_type_scat_dispersion_imag
_atom_type_scat_source
C C 0.0033 0.0016 'International Tables Vol C Tables 4.2.6.8 and 6.1.1.4'
H H 0.0000 0.0000 'International Tables Vol C Tables 4.2.6.8 and 6.1.1.4'
N N 0.0061 0.0033 'International Tables Vol C Tables 4.2.6.8 and 6.1.1.4'
O O 0.0106 0.0060 'International Tables Vol C Tables 4.2.6.8 and 6.1.1.4'
F F 0.0171 0.0103 'International Tables Vol C Tables 4.2.6.8 and 6.1.1.4'
S S 0.1246 0.1234 'International Tables Vol C Tables 4.2.6.8 and 6.1.1.4'
Pt Pt -1.7033 8.3905 'International Tables Vol C Tables 4.2.6.8 and 6.1.1.4'

loop_
_geom_angle_atom_site_label_1
_geom_angle_atom_site_label_2
_geom_angle_atom_site_label_3
_geom_angle
_geom_angle_site_symmetry_1
_geom_angle_site_symmetry_3
_geom_angle_publ_flag
N2 Pt N1 80.15(13) . . ?
N2 Pt O2 98.74(13) . . ?
N1 Pt O2 178.24(14) . . ?
N2 Pt O1 179.83(13) . . ?
N1 Pt O1 100.01(13) . . ?
O2 Pt O1 81.09(11) . . ?
O8 S O9 114.6(5) . . ?
O8 S O7 115.1(7) . . ?
O9 S O7 116.3(7) . . ?
O8 S C52 102.6(6) . . ?
O9 S C52 103.9(5) . . ?
O7 S C52 101.4(6) . . ?
F1 C52 F3 107.0(7) . . ?
F1 C52 F2 110.5(9) . . ?
F3 C52 F2 104.7(8) . . ?
F1 C52 S 109.7(6) . . ?
F3 C52 S 111.1(6) . . ?
F2 C52 S 113.6(8) . . ?
O9A SA O8A 115.2(19) . . ?
O9A SA O7A 116.1(16) . . ?
O8A SA O7A 111.1(14) . . ?
O9A SA C52A 105.2(17) . . ?
O8A SA C52A 106.8(14) . . ?
O7A SA C52A 100.6(14) . . ?
F3A C52A F2A 108(3) . . ?
F3A C52A F1A 108(3) . . ?
F2A C52A F1A 101(2) . . ?
F3A C52A SA 109(3) . . ?
F2A C52A SA 120(2) . . ?
F1A C52A SA 109.2(17) . . ?
C11 O1 Pt 113.2(2) . . ?
C17 O2 Pt 113.6(3) . . ?
C18 O4 C19 116.3(3) . . ?
C35 O6 C36 114.9(3) . . ?
C1 N1 C5 120.7(3) . . ?
C1 N1 Pt 123.7(3) . . ?
C5 N1 Pt 115.5(3) . . ?
C6 N2 C10 119.6(4) . . ?
C6 N2 Pt 116.8(3) . . ?
C10 N2 Pt 123.5(3) . . ?
N1 C1 C2 120.6(4) . . ?
C1 C2 C3 119.0(4) . . ?
C4 C3 C2 120.6(4) . . ?
C4 C3 C18 121.0(4) . . ?
C2 C3 C18 118.3(4) . . ?
C3 C4 C5 118.0(4) . . ?
N1 C5 C4 121.0(4) . . ?
N1 C5 C6 113.8(3) . . ?
C4 C5 C6 125.2(4) . . ?
N2 C6 C7 121.1(4) . . ?
N2 C6 C5 113.2(4) . . ?
C7 C6 C5 125.4(3) . . ?
C6 C7 C8 119.4(4) . . ?
C9 C8 C7 118.5(4) . . ?
C9 C8 C35 119.2(4) . . ?
C7 C8 C35 122.3(4) . . ?
C10 C9 C8 119.9(4) . . ?
N2 C10 C9 121.4(4) . . ?
O1 C11 C12 117.1(4) . . ?
O1 C11 C17 115.1(4) . . ?
C12 C11 C17 127.8(4) . . ?
C13 C12 C11 129.9(4) . . ?
C12 C13 C14 129.0(4) . . ?
C13 C14 C15 127.0(4) . . ?
C16 C15 C14 130.4(4) . . ?
C15 C16 C17 130.0(4) . . ?
O2 C17 C16 118.0(4) . . ?
O2 C17 C11 116.8(3) . . ?
C16 C17 C11 125.2(4) . . ?
O3 C18 O4 125.4(4) . . ?
O3 C18 C3 123.3(4) . . ?
O4 C18 C3 111.3(3) . . ?
O4 C19 C20 106.9(3) . . ?
C19 C20 C21 111.6(3) . . ?
C22 C21 C20 113.4(3) . . ?
C21 C22 C23 113.2(3) . . ?
C24 C23 C22 113.9(3) . . ?
C23 C24 C25 113.7(3) . . ?
C26 C25 C24 113.6(3) . . ?
C25 C26 C27 113.3(3) . . ?
C28 C27 C26 113.5(3) . . ?
C27 C28 C29 113.6(3) . . ?
C30 C29 C28 114.3(3) . . ?
C29 C30 C31 113.6(3) . . ?
C32 C31 C30 113.7(3) . . ?
C31 C32 C33 113.8(3) . . ?
C34 C33 C32 114.7(4) . . ?
O5 C35 O6 124.0(4) . . ?
O5 C35 C8 123.1(4) . . ?
O6 C35 C8 112.9(4) . . ?
O6 C36 C37 109.8(3) . . ?
C36 C37 C38 109.2(3) . . ?
C37 C38 C39 116.4(3) . . ?
C40 C39 C38 111.5(3) . . ?
C39 C40 C41 115.6(3) . . ?
C40 C41 C42 113.6(3) . . ?
C43 C42 C41 114.1(3) . . ?
C44 C43 C42 113.7(3) . . ?
C43 C44 C45 113.5(3) . . ?
C46 C45 C44 114.0(3) . . ?
C47 C46 C45 113.4(3) . . ?
C48 C47 C46 113.8(3) . . ?
C47 C48 C49 113.6(3) . . ?
C50 C49 C48 113.9(3) . . ?
C49 C50 C51 113.8(4) . . ?

loop_
_geom_bond_atom_site_label_1
_geom_bond_atom_site_label_2
_geom_bond_distance
_geom_bond_site_symmetry_2
_geom_bond_publ_flag
Pt N2 1.973(3) . ?
Pt N1 1.991(3) . ?
Pt O2 2.000(2) . ?
Pt O1 2.007(3) . ?
S O8 1.419(9) . ?
S O9 1.436(7) . ?
S O7 1.540(16) . ?
S C52 1.809(11) . ?
C52 F1 1.329(9) . ?
C52 F3 1.334(10) . ?
C52 F2 1.369(15) . ?
SA O9A 1.23(3) . ?
SA O8A 1.421(17) . ?
SA O7A 1.50(2) . ?
SA C52A 1.77(3) . ?
C52A F3A 1.08(5) . ?
C52A F2A 1.32(3) . ?
C52A F1A 1.34(2) . ?
O1 C11 1.322(4) . ?
O2 C17 1.295(5) . ?
O3 C18 1.196(5) . ?
O4 C18 1.327(5) . ?
O4 C19 1.463(4) . ?
O5 C35 1.216(5) . ?
O6 C35 1.330(4) . ?
O6 C36 1.457(5) . ?
N1 C1 1.345(5) . ?
N1 C5 1.365(5) . ?
N2 C6 1.356(5) . ?
N2 C10 1.358(5) . ?
C1 C2 1.382(5) . ?
C2 C3 1.393(5) . ?
C3 C4 1.384(6) . ?
C3 C18 1.508(5) . ?
C4 C5 1.387(5) . ?
C5 C6 1.468(6) . ?
C6 C7 1.394(6) . ?
C7 C8 1.394(6) . ?
C8 C9 1.394(5) . ?
C8 C35 1.486(6) . ?
C9 C10 1.374(6) . ?
C11 C12 1.392(6) . ?
C11 C17 1.460(6) . ?
C12 C13 1.390(5) . ?
C13 C14 1.393(6) . ?
C14 C15 1.394(6) . ?
C15 C16 1.375(6) . ?
C16 C17 1.408(5) . ?
C19 C20 1.506(5) . ?
C20 C21 1.534(5) . ?
C21 C22 1.522(5) . ?
C22 C23 1.526(5) . ?
C23 C24 1.522(5) . ?
C24 C25 1.528(5) . ?
C25 C26 1.525(5) . ?
C26 C27 1.535(5) . ?
C27 C28 1.522(5) . ?
C28 C29 1.527(5) . ?
C29 C30 1.525(6) . ?
C30 C31 1.526(5) . ?
C31 C32 1.513(6) . ?
C32 C33 1.522(5) . ?
C33 C34 1.513(6) . ?
C36 C37 1.506(5) . ?
C37 C38 1.518(5) . ?
C38 C39 1.524(5) . ?
C39 C40 1.521(5) . ?
C40 C41 1.525(5) . ?
C41 C42 1.528(6) . ?
C42 C43 1.524(5) . ?
C43 C44 1.523(5) . ?
C44 C45 1.527(5) . ?
C45 C46 1.527(5) . ?
C46 C47 1.524(5) . ?
C47 C48 1.523(5) . ?
C48 C49 1.527(5) . ?
C49 C50 1.522(6) . ?
C50 C51 1.523(5) . ?

loop_
_geom_hbond_atom_site_label_D
_geom_hbond_atom_site_label_H
_geom_hbond_atom_site_label_A
_geom_hbond_distance_DH
_geom_hbond_distance_HA
_geom_hbond_distance_DA
_geom_hbond_angle_DHA
_geom_hbond_site_symmetry_A
O10 H11W O8 0.995(10) 1.917(13) 2.909(7) 175(5) 1_565

loop_
_geom_torsion_atom_site_label_1
_geom_torsion_atom_site_label_2
_geom_torsion_atom_site_label_3
_geom_torsion_atom_site_label_4
_geom_torsion
_geom_torsion_site_symmetry_1
_geom_torsion_site_symmetry_2
_geom_torsion_site_symmetry_3
_geom_torsion_site_symmetry_4
_geom_torsion_publ_flag
O8 S C52 F1 60.7(8) . . . . ?
O9 S C52 F1 -58.9(8) . . . . ?
O7 S C52 F1 -180.0(8) . . . . ?
O8 S C52 F3 -57.3(6) . . . . ?
O9 S C52 F3 -177.0(6) . . . . ?
O7 S C52 F3 62.0(8) . . . . ?
O8 S C52 F2 -175.1(8) . . . . ?
O9 S C52 F2 65.2(9) . . . . ?
O7 S C52 F2 -55.8(10) . . . . ?
O9A SA C52A F3A 49(4) . . . . ?
O8A SA C52A F3A 172(3) . . . . ?
O7A SA C52A F3A -72(3) . . . . ?
O9A SA C52A F2A 175(2) . . . . ?
O8A SA C52A F2A -62(3) . . . . ?
O7A SA C52A F2A 54(2) . . . . ?
O9A SA C52A F1A -68(2) . . . . ?
O8A SA C52A F1A 54(2) . . . . ?
O7A SA C52A F1A 170.5(16) . . . . ?
N2 Pt O1 C11 -18(83) . . . . ?
N1 Pt O1 C11 176.6(3) . . . . ?
O2 Pt O1 C11 -4.8(3) . . . . ?
N2 Pt O2 C17 -177.0(3) . . . . ?
N1 Pt O2 C17 132(4) . . . . ?
O1 Pt O2 C17 3.0(3) . . . . ?
N2 Pt N1 C1 173.8(3) . . . . ?
O2 Pt N1 C1 -135(4) . . . . ?
O1 Pt N1 C1 -6.2(3) . . . . ?
N2 Pt N1 C5 -5.9(3) . . . . ?
O2 Pt N1 C5 45(5) . . . . ?
O1 Pt N1 C5 174.1(3) . . . . ?
N1 Pt N2 C6 6.3(3) . . . . ?
O2 Pt N2 C6 -172.3(3) . . . . ?
O1 Pt N2 C6 -159(100) . . . . ?
N1 Pt N2 C10 -173.2(4) . . . . ?
O2 Pt N2 C10 8.2(4) . . . . ?
O1 Pt N2 C10 21(84) . . . . ?
C5 N1 C1 C2 -0.2(6) . . . . ?
Pt N1 C1 C2 -179.8(3) . . . . ?
N1 C1 C2 C3 -0.8(6) . . . . ?
C1 C2 C3 C4 -0.3(6) . . . . ?
C1 C2 C3 C18 176.9(4) . . . . ?
C2 C3 C4 C5 2.3(6) . . . . ?
C18 C3 C4 C5 -174.8(4) . . . . ?
C1 N1 C5 C4 2.3(6) . . . . ?
Pt N1 C5 C4 -178.0(3) . . . . ?
C1 N1 C5 C6 -175.1(4) . . . . ?
Pt N1 C5 C6 4.6(5) . . . . ?
C3 C4 C5 N1 -3.3(6) . . . . ?
C3 C4 C5 C6 173.8(4) . . . . ?
C10 N2 C6 C7 0.0(6) . . . . ?
Pt N2 C6 C7 -179.5(3) . . . . ?
C10 N2 C6 C5 173.9(4) . . . . ?
Pt N2 C6 C5 -5.6(5) . . . . ?
N1 C5 C6 N2 0.6(5) . . . . ?
C4 C5 C6 N2 -176.7(4) . . . . ?
N1 C5 C6 C7 174.2(4) . . . . ?
C4 C5 C6 C7 -3.1(7) . . . . ?
N2 C6 C7 C8 1.8(6) . . . . ?
C5 C6 C7 C8 -171.4(4) . . . . ?
C6 C7 C8 C9 -2.3(6) . . . . ?
C6 C7 C8 C35 178.8(4) . . . . ?
C7 C8 C9 C10 1.1(6) . . . . ?
C35 C8 C9 C10 -179.9(4) . . . . ?
C6 N2 C10 C9 -1.2(6) . . . . ?
Pt N2 C10 C9 178.3(3) . . . . ?
C8 C9 C10 N2 0.6(7) . . . . ?
Pt O1 C11 C12 -172.4(3) . . . . ?
Pt O1 C11 C17 5.6(4) . . . . ?
O1 C11 C12 C13 176.3(4) . . . . ?
C17 C11 C12 C13 -1.5(8) . . . . ?
C11 C12 C13 C14 5.7(8) . . . . ?
C12 C13 C14 C15 0.1(8) . . . . ?
C13 C14 C15 C16 -6.0(8) . . . . ?
C14 C15 C16 C17 1.5(9) . . . . ?
Pt O2 C17 C16 -179.6(3) . . . . ?
Pt O2 C17 C11 -0.9(5) . . . . ?
C15 C16 C17 O2 -174.5(4) . . . . ?
C15 C16 C17 C11 7.0(8) . . . . ?
O1 C11 C17 O2 -3.2(6) . . . . ?
C12 C11 C17 O2 174.6(4) . . . . ?
O1 C11 C17 C16 175.4(4) . . . . ?
C12 C11 C17 C16 -6.8(7) . . . . ?
C19 O4 C18 O3 -2.8(6) . . . . ?
C19 O4 C18 C3 176.2(3) . . . . ?
C4 C3 C18 O3 179.7(4) . . . . ?
C2 C3 C18 O3 2.5(6) . . . . ?
C4 C3 C18 O4 0.7(6) . . . . ?
C2 C3 C18 O4 -176.5(4) . . . . ?
C18 O4 C19 C20 172.0(4) . . . . ?
O4 C19 C20 C21 179.4(3) . . . . ?
C19 C20 C21 C22 173.6(4) . . . . ?
C20 C21 C22 C23 171.9(4) . . . . ?
C21 C22 C23 C24 179.3(4) . . . . ?
C22 C23 C24 C25 177.7(4) . . . . ?
C23 C24 C25 C26 179.8(4) . . . . ?
C24 C25 C26 C27 179.7(4) . . . . ?
C25 C26 C27 C28 179.9(4) . . . . ?
C26 C27 C28 C29 179.6(4) . . . . ?
C27 C28 C29 C30 -179.7(4) . . . . ?
C28 C29 C30 C31 179.9(4) . . . . ?
C29 C30 C31 C32 -179.5(4) . . . . ?
C30 C31 C32 C33 -179.5(4) . . . . ?
C31 C32 C33 C34 -178.7(4) . . . . ?
C36 O6 C35 O5 -2.7(6) . . . . ?
C36 O6 C35 C8 177.5(3) . . . . ?
C9 C8 C35 O5 -21.5(7) . . . . ?
C7 C8 C35 O5 157.5(4) . . . . ?
C9 C8 C35 O6 158.4(4) . . . . ?
C7 C8 C35 O6 -22.7(6) . . . . ?
C35 O6 C36 C37 171.6(4) . . . . ?
O6 C36 C37 C38 168.8(3) . . . . ?
C36 C37 C38 C39 -177.3(4) . . . . ?
C37 C38 C39 C40 176.2(4) . . . . ?
C38 C39 C40 C41 -179.4(4) . . . . ?
C39 C40 C41 C42 178.5(4) . . . . ?
C40 C41 C42 C43 -178.9(4) . . . . ?
C41 C42 C43 C44 179.4(4) . . . . ?
C42 C43 C44 C45 -178.8(4) . . . . ?
C43 C44 C45 C46 179.6(4) . . . . ?
C44 C45 C46 C47 180.0(4) . . . . ?
C45 C46 C47 C48 179.6(4) . . . . ?
C46 C47 C48 C49 -179.0(4) . . . . ?
C47 C48 C49 C50 179.9(4) . . . . ?
C48 C49 C50 C51 -178.8(4) . . . . ?
